data_7244583
loop_
_publ_author_name
'Zhou, Zhao-Di'
'Li, Shi-Qi'
'Liu, Yin'
'Du, Bin'
'Shen, Yuan-Yue'
'Yu, Bao-Yi'
'Wang, Chong-Chen'

_publ_section_title
;
 Two bis-ligand-coordinated Zn(ii)-MOFs for luminescent sensing of ions,
 antibiotics and pesticides in aqueous solutions
;
_journal_issue 13
_journal_name_full 'RSC Advances'
_journal_page_first 7780
_journal_page_last 7788
_journal_paper_doi 10.1039/D2RA00376G
_journal_volume 12
_journal_year 2022
_chemical_formula_moiety 'C33 H19 N7 O8 Zn2'
_chemical_formula_sum 'C33 H19 N7 O8 Zn2'
_chemical_formula_weight 772.29
_space_group_crystal_system orthorhombic
_space_group_IT_number 19
_space_group_name_Hall 'P 2ac 2ab'
_space_group_name_H-M_alt 'P 21 21 21'
_atom_sites_solution_hydrogens geom
_atom_sites_solution_primary direct
_audit_creation_date 2021-05-07
_audit_creation_method
;
Olex2 1.2-beta
(compiled 2016.11.30 svn.r3356 for OlexSys, GUI svn.r5269)
;
_audit_update_record
;
2021-05-07 deposited with the CCDC.	2022-02-18 downloaded from the CCDC.
;
_cell_angle_alpha 90.000(2)
_cell_angle_beta 90
_cell_angle_gamma 90.000(2)
_cell_formula_units_Z 4
_cell_length_a 7.6389(9)
_cell_length_b 17.543(2)
_cell_length_c 23.531(3)
_cell_measurement_reflns_used 2921
_cell_measurement_temperature 150.0(1)
_cell_measurement_theta_max 23.77
_cell_measurement_theta_min 2.47
_cell_volume 3153.4(7)
_computing_cell_refinement 'SAINT V8.40A (?, 2016)'
_computing_data_reduction 'SAINT V8.40A (?, 2016)'
_computing_molecular_graphics 'Olex2 (Dolomanov et al., 2009)'
_computing_publication_material 'Olex2 (Dolomanov et al., 2009)'
_computing_structure_refinement 'ShelXL (Sheldrick, 2015)'
_computing_structure_solution 'SIR2004 (Burla et al., 2007)'
_diffrn_ambient_temperature 150.0(1)
_diffrn_measured_fraction_theta_full 0.999
_diffrn_measured_fraction_theta_max 0.986
_diffrn_measurement_device_type 'Bruker APEX-II CCD'
_diffrn_measurement_method '\f and \w scans'
_diffrn_radiation_type MoK\a
_diffrn_radiation_wavelength 0.71073
_diffrn_reflns_av_R_equivalents 0.1640
_diffrn_reflns_av_unetI/netI 0.1649
_diffrn_reflns_Laue_measured_fraction_full 0.999
_diffrn_reflns_Laue_measured_fraction_max 0.986
_diffrn_reflns_limit_h_max 9
_diffrn_reflns_limit_h_min -9
_diffrn_reflns_limit_k_max 21
_diffrn_reflns_limit_k_min -21
_diffrn_reflns_limit_l_max 29
_diffrn_reflns_limit_l_min -29
_diffrn_reflns_number 26810
_diffrn_reflns_point_group_measured_fraction_full 1.000
_diffrn_reflns_point_group_measured_fraction_max 0.986
_diffrn_reflns_theta_full 25.242
_diffrn_reflns_theta_max 26.483
_diffrn_reflns_theta_min 2.084
_diffrn_standards_number 0
_exptl_absorpt_coefficient_mu 1.587
_exptl_absorpt_correction_T_max 0.7454
_exptl_absorpt_correction_T_min 0.5405
_exptl_absorpt_correction_type multi-scan
_exptl_absorpt_process_details
;
SADABS-2016/2 (Bruker,2016/2) was used for absorption correction.
wR2(int) was 0.1265 before and 0.0789 after correction.
The Ratio of minimum to maximum transmission is 0.7251.
The \l/2 correction factor is Not present.
;
_exptl_crystal_colour colourless
_exptl_crystal_colour_primary colourless
_exptl_crystal_density_diffrn 1.627
_exptl_crystal_description plate
_exptl_crystal_F_000 1560
_exptl_crystal_size_max 0.15
_exptl_crystal_size_mid 0.11
_exptl_crystal_size_min 0.1
_refine_diff_density_max 1.898
_refine_diff_density_min -0.926
_refine_diff_density_rms 0.202
_refine_ls_abs_structure_details
;
 Refined as an inversion twin.
;
_refine_ls_abs_structure_Flack 0.07(8)
_refine_ls_extinction_coef 0.017(3)
_refine_ls_extinction_expression Fc^*^=kFc[1+0.001xFc^2^\l^3^/sin(2\q)]^-1/4^
_refine_ls_extinction_method 'SHELXL-2014/7 (Sheldrick 2014'
_refine_ls_goodness_of_fit_ref 1.033
_refine_ls_hydrogen_treatment constr
_refine_ls_matrix_type full
_refine_ls_number_parameters 534
_refine_ls_number_reflns 6416
_refine_ls_number_restraints 768
_refine_ls_restrained_S_all 0.979
_refine_ls_R_factor_all 0.2133
_refine_ls_R_factor_gt 0.1202
_refine_ls_shift/su_max 0.000
_refine_ls_shift/su_mean 0.000
_refine_ls_structure_factor_coef Fsqd
_refine_ls_weighting_details 'w=1/[\s^2^(Fo^2^)+(0.1473P)^2^+32.7563P] where P=(Fo^2^+2Fc^2^)/3'
_refine_ls_weighting_scheme calc
_refine_ls_wR_factor_gt 0.2991
_refine_ls_wR_factor_ref 0.3548
_reflns_Friedel_coverage 0.766
_reflns_Friedel_fraction_full 1.000
_reflns_Friedel_fraction_max 0.987
_reflns_number_gt 3283
_reflns_number_total 6416
_reflns_threshold_expression 'I > 2\s(I)'
_cod_data_source_file d2ra00376g2.cif
_cod_data_source_block 24_pl
_cod_database_code 7244583
_shelx_space_group_comment
;
The symmetry employed for this shelxl refinement is uniquely defined
by the following loop, which should always be used as a source of
symmetry information in preference to the above space-group names.
They are only intended as comments.
;
_olex2_refinement_description
;
1. Twinned data refinement
 Scales: 0.93(8) 0.07(8)
2. Fixed Uiso
 At 1.2 times of:
  All C(H) groups
3. Uiso/Uaniso restraints and constraints
N6 \\sim N5 \\sim C33 \\sim N2A \\sim N1A \\sim C33A \\sim C32 \\sim C32A \\sim
N7 \\sim N3A: within 2A with sigma of 0.01 and sigma for terminal atoms of 0.01
C7 \\sim C8 \\sim C9 \\sim C10 \\sim C11 \\sim C6: within 2A with sigma of 0.01
and sigma for terminal atoms of 0.01
Uanis(O6) \\sim Ueq, Uanis(O6A) \\sim Ueq: with sigma of 0.01 and sigma for
terminal atoms of 0.01
Uanis(C8A) \\sim Ueq: with sigma of 0.01 and sigma for terminal atoms of 0.01
4. Rigid body (RIGU) restrains
 All non-hydrogen atoms
 with sigma for 1-2 distances of 0.004 and sigma for 1-3 distances of 0.004
 All non-hydrogen atoms
 with sigma for 1-2 distances of 0.01 and sigma for 1-3 distances of 0.01
5. Others
 Fixed Sof: O6(0.5) O2A(0.5) O2(0.5) O6A(0.5) N6(0.5) N5(0.5) C32(0.5)
 H32(0.5) N7(0.5) C33(0.5) H33(0.5) N1A(0.5) N2A(0.5) C33A(0.5) H33A(0.5)
 N3A(0.5) C32A(0.5) H32A(0.5) H3(0.5) C11A(0.5) H11A(0.5) C24A(0.5) H24A(0.5)
 H18(0.5) H19(0.5) C21A(0.5) H21A(0.5) C22A(0.5) H22A(0.5) C23A(0.5) H23A(0.5)
 C9A(0.5) H9A(0.5) C10A(0.5) H10A(0.5) C9(0.5) H9(0.5) C8(0.5) H8(0.5) H7(0.5)
 H6(0.5) C11(0.5) H11(0.5) C10(0.5) H10(0.5) H15(0.5) H16(0.5) C24(0.5)
 H24(0.5) C23(0.5) H23(0.5) C22(0.5) H22(0.5) C21(0.5) H21(0.5) H4(0.5)
 C8A(0.5) H8A(0.5)
6.a Aromatic/amide H refined with riding coordinates:
 C32(H32), C33(H33), C33A(H33A), C32A(H32A), C25(H25), C27(H27), C26(H26),
 C29(H29), C3(H3), C11A(H11A), C24A(H24A), C18(H18), C19(H19), C21A(H21A),
 C22A(H22A), C23A(H23A), C9A(H9A), C10A(H10A), C9(H9), C8(H8), C7(H7), C6(H6),
 C11(H11), C10(H10), C15(H15), C16(H16), C24(H24), C23(H23), C22(H22), C21(H21),
  C4(H4), C31(H31), C8A(H8A)
6.b Fitted pentagon refined as free rotating group:
 N6(N5,C32,N7,C33), N1A(N2A,C33A,N3A,C32A)
6.c Fitted hexagon refined as free rotating group:
 C24A(C18,C19,C21A,C22A,C23A), C9(C8,C7,C6,C11,C10), C15(C16,C24,C23,C22,C21)
;
_shelx_shelxl_version_number 2014/7
_olex2_submission_special_instructions 'No special instructions were received'

loop_
_space_group_symop_operation_xyz
'x, y, z'
'-x+1/2, -y, z+1/2'
'x+1/2, -y+1/2, -z'
'-x, y+1/2, -z+1/2'

loop_
_atom_site_label
_atom_site_type_symbol
_atom_site_fract_x
_atom_site_fract_y
_atom_site_fract_z
_atom_site_U_iso_or_equiv
_atom_site_adp_type
_atom_site_occupancy
_atom_site_site_symmetry_order
_atom_site_calc_flag
_atom_site_refinement_flags_posn
_atom_site_refinement_flags_adp
_atom_site_refinement_flags_occupancy
_atom_site_disorder_assembly
_atom_site_disorder_group
Zn1 Zn 0.4127(3) 0.72331(17) -0.00189(11) 0.0507(8) Uani 1 1 d . U . . .
Zn2 Zn 0.4393(3) 0.72667(18) 0.43938(11) 0.0520(8) Uani 1 1 d . U . . .
O1 O 0.0295(19) 0.7972(8) 0.0778(6) 0.048(4) Uani 1 1 d . U . . .
O8 O 1.069(2) 1.1601(9) 0.4845(7) 0.059(4) Uani 1 1 d . U . . .
O5 O 0.524(2) 0.8292(9) 0.4582(7) 0.055(4) Uani 1 1 d . U . . .
O7 O 0.826(2) 1.1955(9) 0.5325(7) 0.052(4) Uani 1 1 d . U . . .
O3 O 0.381(2) 0.7235(12) 0.3602(7) 0.067(4) Uani 1 1 d . U . . .
O6 O 0.718(5) 0.785(3) 0.5190(16) 0.049(7) Uani 0.5 1 d . U P . .
O2A O 0.303(9) 0.739(4) 0.079(3) 0.059(9) Uani 0.5 1 d . U P . .
O4 O 0.198(3) 0.8179(14) 0.3779(9) 0.101(8) Uani 1 1 d . U . . .
O2 O 0.285(9) 0.756(4) 0.073(3) 0.060(9) Uani 0.5 1 d . U P . .
O6A O 0.751(5) 0.779(3) 0.5027(16) 0.049(7) Uani 0.5 1 d . U P . .
N2 N 0.770(3) 0.4749(12) -0.0692(8) 0.056(5) Uani 1 1 d . U . . .
N3 N 0.754(3) 0.4577(10) -0.0126(8) 0.048(4) Uani 1 1 d . U . . .
N4 N 0.531(2) 0.6257(12) 0.0356(8) 0.051(4) Uani 1 1 d . U . . .
N1 N 0.897(3) 0.3599(12) -0.0500(8) 0.056(5) Uani 1 1 d . U . . .
N6 N 0.688(8) 0.507(3) 0.2090(18) 0.120(8) Uani 0.5 1 d . U P A 1
N5 N 0.581(9) 0.550(3) 0.1716(12) 0.118(8) Uani 0.5 1 d G U P A 1
C32 C 0.446(7) 0.585(3) 0.2042(17) 0.119(8) Uani 0.5 1 d G U P A 1
H32 H 0.3566 0.6170 0.1900 0.143 Uiso 0.5 1 calc R . P A 1
N7 N 0.469(7) 0.563(3) 0.2617(15) 0.121(8) Uani 0.5 1 d G U P A 1
C33 C 0.618(8) 0.514(3) 0.2647(14) 0.120(8) Uani 0.5 1 d G U P A 1
H33 H 0.6640 0.4913 0.2981 0.144 Uiso 0.5 1 calc R . P A 1
N1A N 0.599(9) 0.538(3) 0.1749(13) 0.118(8) Uani 0.5 1 d . U P A 2
N2A N 0.685(10) 0.475(3) 0.2010(17) 0.118(8) Uani 0.5 1 d G U P A 2
C33A C 0.707(9) 0.492(3) 0.2596(16) 0.120(9) Uani 0.5 1 d G U P A 2
H33A H 0.7599 0.4600 0.2872 0.144 Uiso 0.5 1 calc R . P A 2
N3A N 0.634(8) 0.565(3) 0.2697(14) 0.121(8) Uani 0.5 1 d G U P A 2
C32A C 0.568(8) 0.593(3) 0.2173(18) 0.120(8) Uani 0.5 1 d G U P A 2
H32A H 0.5121 0.6413 0.2117 0.144 Uiso 0.5 1 calc R . P A 2
C13 C 0.660(3) 0.8389(13) 0.4874(10) 0.050(5) Uani 1 1 d . U . . .
C25 C 0.854(3) 0.4146(15) -0.0898(11) 0.062(6) Uani 1 1 d . U . . .
H25 H 0.8817 0.4095 -0.1290 0.074 Uiso 1 1 calc R . . . .
C27 C 0.600(3) 0.5748(14) 0.0027(12) 0.059(5) Uani 1 1 d . U . . .
H27 H 0.5999 0.5828 -0.0372 0.070 Uiso 1 1 calc R . . . .
C28 C 0.674(3) 0.5076(14) 0.0248(10) 0.047(4) Uani 1 1 d . U . . .
C17 C 0.856(3) 1.0621(14) 0.5008(13) 0.061(5) Uani 1 1 d . U . . .
C2 C 0.182(3) 0.7747(16) 0.1643(10) 0.058(5) Uani 1 1 d . U . . .
C26 C 0.835(3) 0.3819(13) -0.0013(11) 0.052(5) Uani 1 1 d . U . . .
H26 H 0.8404 0.3554 0.0339 0.063 Uiso 1 1 calc R . . . .
C29 C 0.676(4) 0.4916(16) 0.0810(11) 0.063(7) Uani 1 1 d . U . . .
H29 H 0.7162 0.4447 0.0965 0.075 Uiso 1 1 calc R . . . .
C3 C 0.049(4) 0.763(2) 0.1993(11) 0.092(10) Uani 1 1 d . U . . .
H3 H -0.0662 0.7569 0.1844 0.110 Uiso 0.5 1 calc R . P B 1
C1 C 0.165(3) 0.7705(14) 0.1020(10) 0.049(4) Uani 1 1 d . U . . .
C11A C -0.071(7) 0.745(3) 0.295(2) 0.067(14) Uani 0.5 1 d . U P C 2
H11A H -0.0556 0.7512 0.3349 0.080 Uiso 0.5 1 calc R . P C 2
C14 C 0.724(3) 0.9205(13) 0.4914(12) 0.055(5) Uani 1 1 d . U . . .
C24A C 0.912(3) 1.0666(10) 0.3964(11) 0.061(10) Uani 0.5 1 d . U P D 1
H24A H 0.9559 1.1172 0.3990 0.073 Uiso 0.5 1 calc R . P D 1
C18 C 0.859(3) 1.0285(10) 0.4452(8) 0.059(5) Uani 1 1 d G U . . .
H18 H 0.9022 1.0551 0.4130 0.071 Uiso 0.5 1 calc R . P D 2
C19 C 0.795(3) 0.9545(10) 0.4415(8) 0.058(5) Uani 1 1 d G U . . .
H19 H 0.7975 0.9274 0.4065 0.069 Uiso 0.5 1 calc R . P D 2
C21A C 0.783(4) 0.9188(10) 0.3889(10) 0.060(10) Uani 0.5 1 d G U P D 1
H21A H 0.7390 0.8682 0.3863 0.073 Uiso 0.5 1 calc R . P D 1
C22A C 0.836(5) 0.9569(15) 0.3401(8) 0.064(11) Uani 0.5 1 d G U P D 1
H22A H 0.8282 0.9325 0.3041 0.077 Uiso 0.5 1 calc R . P D 1
C23A C 0.900(5) 1.0309(15) 0.3438(9) 0.068(13) Uani 0.5 1 d G U P D 1
H23A H 0.9366 1.0569 0.3104 0.082 Uiso 0.5 1 calc R . P D 1
C9A C -0.250(8) 0.716(5) 0.217(2) 0.10(2) Uani 0.5 1 d . U P C 2
H9A H -0.3561 0.6941 0.2036 0.120 Uiso 0.5 1 calc R . P C 2
C10A C -0.221(8) 0.726(4) 0.278(2) 0.088(17) Uani 0.5 1 d . U P C 2
H10A H -0.3137 0.7174 0.3041 0.106 Uiso 0.5 1 calc R . P C 2
C9 C 0.656(4) 0.833(3) 0.1819(15) 0.105(8) Uani 0.5 1 d . U P E 1
H9 H 0.7557 0.8458 0.1598 0.126 Uiso 0.5 1 calc R . P E 1
C8 C 0.499(4) 0.815(2) 0.1553(9) 0.100(8) Uani 0.5 1 d G U P E 1
H8 H 0.4914 0.8153 0.1150 0.120 Uiso 0.5 1 calc R . P E 1
C7 C 0.352(3) 0.7967(17) 0.1876(10) 0.092(7) Uani 1 1 d G U . . .
H7 H 0.4487 0.8102 0.1641 0.110 Uiso 0.5 1 calc R . P E 2
C6 C 0.363(3) 0.7964(17) 0.2466(9) 0.091(7) Uani 1 1 d G U . . .
H6 H 0.4743 0.8073 0.2628 0.109 Uiso 0.5 1 calc R . P E 2
C11 C 0.520(4) 0.815(2) 0.2732(10) 0.101(8) Uani 0.5 1 d G U P E 1
H11 H 0.5275 0.8144 0.3135 0.121 Uiso 0.5 1 calc R . P E 1
C10 C 0.666(3) 0.833(3) 0.2409(16) 0.105(8) Uani 0.5 1 d G U P E 1
H10 H 0.7737 0.8454 0.2591 0.127 Uiso 0.5 1 calc R . P E 1
C20 C 0.923(3) 1.1425(14) 0.5063(11) 0.057(5) Uani 1 1 d . U . . .
C12 C 0.268(4) 0.777(2) 0.3451(11) 0.069(6) Uani 1 1 d . U . . .
C15 C 0.724(3) 0.9527(10) 0.5466(9) 0.059(5) Uani 1 1 d . U . . .
H15 H 0.6840 0.9252 0.5789 0.071 Uiso 0.5 1 calc R . P F 1
C16 C 0.785(3) 1.0271(10) 0.5505(9) 0.057(5) Uani 1 1 d G U . H .
H16 H 0.7795 1.0541 0.5855 0.068 Uiso 0.5 1 calc R . P G 1
C24 C 0.777(5) 1.0657(13) 0.6020(12) 0.086(16) Uani 0.5 1 d G U P H 2
H24 H 0.8184 1.1166 0.6047 0.103 Uiso 0.5 1 calc R . P H 2
C23 C 0.707(7) 1.030(2) 0.6496(10) 0.11(3) Uani 0.5 1 d G U P H 2
H23 H 0.7014 1.0562 0.6849 0.130 Uiso 0.5 1 calc R . P H 2
C22 C 0.646(7) 0.955(2) 0.6457(11) 0.15(4) Uani 0.5 1 d G U P H 2
H22 H 0.5983 0.9309 0.6782 0.182 Uiso 0.5 1 calc R . P H 2
C21 C 0.654(5) 0.9168(14) 0.5942(13) 0.12(3) Uani 0.5 1 d G U P H 2
H21 H 0.6122 0.8660 0.5915 0.148 Uiso 0.5 1 calc R . P H 2
C4 C 0.077(4) 0.7596(18) 0.2601(11) 0.076(8) Uani 1 1 d . U . . .
H4 H -0.0132 0.7412 0.2844 0.091 Uiso 0.5 1 calc R . P C 1
C31 C 0.534(4) 0.6172(16) 0.0917(11) 0.064(6) Uani 1 1 d . U . . .
H31 H 0.4817 0.6553 0.1148 0.076 Uiso 1 1 calc R . . . .
C5 C 0.232(3) 0.7824(17) 0.2826(11) 0.064(5) Uani 1 1 d . U . . .
C30 C 0.608(4) 0.5576(17) 0.1163(12) 0.076(8) Uani 1 1 d . U . . .
C8A C -0.129(6) 0.737(3) 0.180(2) 0.057(9) Uani 0.5 1 d . U P C 2
H8A H -0.1554 0.7358 0.1409 0.069 Uiso 0.5 1 calc R . P C 2

loop_
_atom_site_aniso_label
_atom_site_aniso_U_11
_atom_site_aniso_U_22
_atom_site_aniso_U_33
_atom_site_aniso_U_23
_atom_site_aniso_U_13
_atom_site_aniso_U_12
Zn1 0.0392(13) 0.0571(16) 0.0557(15) -0.0026(16) 0.0015(12) 0.0003(14)
Zn2 0.0448(14) 0.0565(17) 0.0548(15) 0.0029(15) -0.0021(12) -0.0056(15)
O1 0.047(7) 0.048(9) 0.050(7) 0.005(6) 0.002(6) 0.004(6)
O8 0.048(7) 0.040(8) 0.088(11) 0.007(8) 0.005(7) 0.004(7)
O5 0.054(8) 0.034(7) 0.075(9) 0.013(6) -0.019(7) -0.009(6)
O7 0.044(8) 0.043(8) 0.067(9) 0.004(6) -0.003(7) -0.009(6)
O3 0.069(10) 0.070(9) 0.062(8) -0.005(7) -0.009(7) 0.000(9)
O6 0.050(11) 0.044(10) 0.052(11) 0.001(7) -0.003(8) 0.007(8)
O2A 0.053(12) 0.07(2) 0.055(11) -0.001(10) -0.002(9) 0.011(11)
O4 0.112(16) 0.123(15) 0.069(10) -0.024(10) -0.016(10) 0.041(14)
O2 0.053(12) 0.07(2) 0.057(11) 0.001(10) -0.001(9) 0.012(10)
O6A 0.053(11) 0.040(9) 0.053(11) 0.001(8) -0.002(9) 0.007(8)
N2 0.062(12) 0.051(9) 0.056(8) -0.001(7) -0.001(7) 0.010(8)
N3 0.047(9) 0.041(7) 0.056(7) -0.003(6) 0.003(6) -0.001(6)
N4 0.032(8) 0.060(8) 0.062(7) -0.007(6) -0.001(7) -0.006(6)
N1 0.052(11) 0.058(9) 0.059(9) -0.004(7) -0.003(8) 0.006(8)
N6 0.19(2) 0.109(14) 0.058(8) -0.001(8) 0.009(9) 0.064(15)
N5 0.19(2) 0.106(14) 0.058(7) -0.001(7) 0.013(9) 0.064(14)
C32 0.19(2) 0.109(15) 0.059(9) -0.002(9) 0.013(10) 0.063(15)
N7 0.19(2) 0.111(15) 0.061(9) -0.003(9) 0.011(10) 0.062(15)
C33 0.19(2) 0.109(15) 0.058(8) -0.001(9) 0.010(10) 0.063(15)
N1A 0.19(2) 0.106(14) 0.057(7) 0.000(7) 0.012(9) 0.064(14)
N2A 0.19(2) 0.107(14) 0.057(8) 0.000(8) 0.010(9) 0.064(15)
C33A 0.19(2) 0.110(15) 0.058(9) 0.000(9) 0.010(10) 0.064(15)
N3A 0.19(2) 0.110(15) 0.059(8) -0.001(9) 0.009(10) 0.064(15)
C32A 0.19(2) 0.109(14) 0.059(8) -0.002(8) 0.010(9) 0.064(15)
C13 0.048(8) 0.036(7) 0.065(11) 0.000(6) -0.009(7) 0.004(6)
C25 0.063(15) 0.064(11) 0.058(9) 0.001(7) 0.002(8) 0.016(10)
C27 0.052(12) 0.060(9) 0.064(9) -0.003(7) 0.004(9) 0.005(8)
C28 0.031(10) 0.052(8) 0.057(7) -0.009(6) 0.002(7) -0.007(7)
C17 0.041(10) 0.054(8) 0.088(9) 0.006(7) -0.012(8) 0.003(7)
C2 0.063(8) 0.051(12) 0.060(7) 0.002(7) 0.001(5) 0.010(8)
C26 0.042(11) 0.053(9) 0.061(9) -0.002(7) -0.001(8) 0.002(8)
C29 0.073(16) 0.059(11) 0.057(8) -0.007(7) 0.005(8) 0.008(11)
C3 0.068(9) 0.15(3) 0.058(8) -0.001(9) 0.001(6) -0.021(12)
C1 0.049(7) 0.036(10) 0.062(7) 0.002(7) 0.000(5) -0.002(7)
C11A 0.065(12) 0.09(4) 0.048(13) -0.001(14) -0.001(9) -0.010(16)
C14 0.048(11) 0.042(7) 0.075(9) 0.001(6) -0.015(8) -0.001(7)
C24A 0.06(3) 0.040(13) 0.083(11) 0.002(9) -0.004(12) 0.012(14)
C18 0.046(12) 0.045(8) 0.087(9) 0.007(7) -0.011(8) 0.011(7)
C19 0.051(12) 0.046(8) 0.075(9) 0.006(7) -0.012(8) 0.009(8)
C21A 0.07(3) 0.036(13) 0.073(11) 0.008(9) -0.012(11) 0.009(15)
C22A 0.08(3) 0.038(15) 0.072(13) 0.008(10) -0.009(13) 0.012(16)
C23A 0.09(3) 0.035(15) 0.082(13) 0.004(10) 0.000(13) 0.008(18)
C9A 0.071(16) 0.17(6) 0.055(14) -0.002(16) -0.001(11) -0.04(3)
C10A 0.069(14) 0.14(5) 0.059(14) -0.002(16) -0.002(10) -0.023(19)
C9 0.081(12) 0.14(2) 0.096(13) 0.001(14) -0.001(10) -0.010(12)
C8 0.077(11) 0.136(19) 0.087(12) 0.000(13) 0.002(9) -0.009(11)
C7 0.072(9) 0.127(18) 0.076(9) -0.004(10) -0.002(7) -0.009(9)
C6 0.074(9) 0.124(17) 0.075(8) -0.003(9) -0.002(7) -0.009(9)
C11 0.080(11) 0.134(19) 0.089(12) -0.001(13) -0.006(9) -0.013(11)
C10 0.082(12) 0.14(2) 0.095(13) 0.001(14) -0.003(10) -0.013(12)
C20 0.047(9) 0.055(8) 0.070(12) 0.006(7) -0.004(9) 0.000(7)
C12 0.071(12) 0.076(13) 0.061(8) -0.008(8) -0.007(7) 0.004(11)
C15 0.055(13) 0.046(9) 0.078(9) 0.000(7) -0.015(8) 0.001(8)
C16 0.042(11) 0.043(8) 0.084(9) 0.003(7) -0.016(8) 0.004(7)
C24 0.10(4) 0.064(17) 0.092(13) -0.005(11) -0.007(15) -0.01(2)
C23 0.15(6) 0.08(2) 0.096(15) -0.010(14) 0.00(2) -0.03(3)
C22 0.26(11) 0.09(3) 0.098(17) -0.021(17) 0.03(3) -0.07(5)
C21 0.20(8) 0.08(2) 0.090(14) -0.010(13) 0.02(2) -0.05(4)
C4 0.070(9) 0.10(2) 0.060(8) -0.002(9) 0.001(6) -0.013(11)
C31 0.061(15) 0.068(11) 0.061(8) -0.006(7) -0.002(8) 0.005(10)
C5 0.065(9) 0.064(14) 0.063(8) -0.003(8) -0.006(6) 0.002(9)
C30 0.099(19) 0.074(11) 0.056(7) -0.008(7) 0.000(8) 0.024(12)
C8A 0.058(10) 0.053(16) 0.061(11) -0.002(10) 0.001(8) 0.006(9)

loop_
_atom_type_symbol
_atom_type_description
_atom_type_scat_dispersion_real
_atom_type_scat_dispersion_imag
_atom_type_scat_source
C C 0.0033 0.0016 'International Tables Vol C Tables 4.2.6.8 and 6.1.1.4'
H H 0.0000 0.0000 'International Tables Vol C Tables 4.2.6.8 and 6.1.1.4'
N N 0.0061 0.0033 'International Tables Vol C Tables 4.2.6.8 and 6.1.1.4'
O O 0.0106 0.0060 'International Tables Vol C Tables 4.2.6.8 and 6.1.1.4'
Zn Zn 0.2839 1.4301 'International Tables Vol C Tables 4.2.6.8 and 6.1.1.4'

loop_
_geom_angle_atom_site_label_1
_geom_angle_atom_site_label_2
_geom_angle_atom_site_label_3
_geom_angle
_geom_angle_site_symmetry_1
_geom_angle_site_symmetry_3
_geom_angle_publ_flag
O1 Zn1 O8 90.6(6) 3_565 2_674 ?
O1 Zn1 O2A 176.3(14) 3_565 . ?
O1 Zn1 O2 174.1(17) 3_565 . ?
O1 Zn1 N4 92.0(7) 3_565 . ?
O8 Zn1 O2A 92(2) 2_674 . ?
O8 Zn1 O2 84(2) 2_674 . ?
O8 Zn1 N4 146.0(7) 2_674 . ?
O7 Zn1 O1 92.3(6) 4_645 3_565 ?
O7 Zn1 O8 104.1(6) 4_645 2_674 ?
O7 Zn1 O2A 90(2) 4_645 . ?
O7 Zn1 O2 87(2) 4_645 . ?
O7 Zn1 N4 109.7(7) 4_645 . ?
O2A Zn1 O2 10(3) . . ?
O2A Zn1 N4 84.3(15) . . ?
O2 Zn1 N4 93.8(15) . . ?
O5 Zn2 O6 105.4(14) . 3_466 ?
O5 Zn2 O6A 97.7(13) . 3_466 ?
O5 Zn2 N1 117.7(8) . 2_665 ?
O3 Zn2 O5 108.8(8) . . ?
O3 Zn2 O6 106.4(12) . 3_466 ?
O3 Zn2 O6A 119.9(12) . 3_466 ?
O3 Zn2 N1 104.3(8) . 2_665 ?
O6 Zn2 O6A 13.7(17) 3_466 3_466 ?
O6 Zn2 N1 113.7(15) 3_466 2_665 ?
N1 Zn2 O6A 109.3(14) 2_665 3_466 ?
C1 O1 Zn1 133.4(15) . 3_465 ?
C20 O8 Zn1 103.7(15) . 2_675 ?
C13 O5 Zn2 121.4(15) . . ?
C20 O7 Zn1 120.3(14) . 4_655 ?
C12 O3 Zn2 113.1(16) . . ?
C13 O6 Zn2 131(3) . 3_566 ?
C1 O2A Zn1 139(4) . . ?
C1 O2 Zn1 156(6) . . ?
C13 O6A Zn2 128(3) . 3_566 ?
C25 N2 N3 102.9(19) . . ?
N2 N3 C28 121.3(19) . . ?
N2 N3 C26 109.5(18) . . ?
C28 N3 C26 129(2) . . ?
C27 N4 Zn1 118.7(17) . . ?
C27 N4 C31 121(2) . . ?
C31 N4 Zn1 120.5(18) . . ?
C25 N1 Zn2 126.8(17) . 2_664 ?
C26 N1 Zn2 124.6(17) . 2_664 ?
C26 N1 C25 108(2) . . ?
N5 N6 C33 108.0 . . ?
N6 N5 C32 108.0 . . ?
C30 N5 N6 125(4) . . ?
C30 N5 C32 127(4) . . ?
N5 C32 H32 126.0 . . ?
N7 C32 N5 108.0 . . ?
N7 C32 H32 126.0 . . ?
C32 N7 C33 108.0 . . ?
N6 C33 H33 126.0 . . ?
N7 C33 N6 108.0 . . ?
N7 C33 H33 126.0 . . ?
N2A N1A C32A 108.0 . . ?
N2A N1A C30 126(3) . . ?
C32A N1A C30 121(3) . . ?
N1A N2A C33A 108.0 . . ?
N2A C33A H33A 126.0 . . ?
N3A C33A N2A 108.0 . . ?
N3A C33A H33A 126.0 . . ?
C32A N3A C33A 108.0 . . ?
N1A C32A N3A 108.0 . . ?
N1A C32A H32A 126.0 . . ?
N3A C32A H32A 126.0 . . ?
O5 C13 O6 120(3) . . ?
O5 C13 O6A 119(3) . . ?
O5 C13 C14 115(2) . . ?
O6 C13 O6A 21(3) . . ?
O6 C13 C14 124(3) . . ?
O6A C13 C14 125(3) . . ?
N2 C25 N1 115(2) . . ?
N2 C25 H25 122.5 . . ?
N1 C25 H25 122.5 . . ?
N4 C27 H27 119.3 . . ?
N4 C27 C28 121(2) . . ?
C28 C27 H27 119.3 . . ?
N3 C28 C27 118(2) . . ?
C29 C28 N3 119(2) . . ?
C29 C28 C27 123(2) . . ?
C18 C17 C20 117(2) . . ?
C16 C17 C18 125(2) . . ?
C16 C17 C20 117(2) . . ?
C3 C2 C1 123(2) . . ?
C3 C2 C7 119(2) . . ?
C7 C2 C1 118(2) . . ?
N3 C26 H26 127.5 . . ?
N1 C26 N3 105(2) . . ?
N1 C26 H26 127.5 . . ?
C28 C29 H29 124.1 . . ?
C28 C29 C30 112(2) . . ?
C30 C29 H29 124.1 . . ?
C2 C3 H3 119.9 . . ?
C2 C3 C4 120(3) . . ?
C2 C3 C8A 124(3) . . ?
C4 C3 H3 119.9 . . ?
C4 C3 C8A 115(3) . . ?
O1 C1 O2A 129(3) . . ?
O1 C1 C2 120(2) . . ?
O2A C1 C2 112(3) . . ?
O2 C1 O1 118(3) . . ?
O2 C1 O2A 15(6) . . ?
O2 C1 C2 121(4) . . ?
C10A C11A H11A 117.1 . . ?
C10A C11A C4 126(5) . . ?
C4 C11A H11A 117.1 . . ?
C19 C14 C13 118(2) . . ?
C15 C14 C13 116(2) . . ?
C15 C14 C19 126(2) . . ?
C18 C24A H24A 120.0 . . ?
C18 C24A C23A 120.0 . . ?
C23A C24A H24A 120.0 . . ?
C17 C18 H18 122.1 . . ?
C24A C18 C17 124.0(17) . . ?
C19 C18 C17 115.9(17) . . ?
C19 C18 C24A 120.0 . . ?
C19 C18 H18 122.1 . . ?
C14 C19 H19 120.9 . . ?
C18 C19 C14 118.2(17) . . ?
C18 C19 H19 120.9 . . ?
C18 C19 C21A 120.0 . . ?
C21A C19 C14 121.4(17) . . ?
C19 C21A H21A 120.0 . . ?
C22A C21A C19 120.0 . . ?
C22A C21A H21A 120.0 . . ?
C21A C22A H22A 120.0 . . ?
C23A C22A C21A 120.0 . . ?
C23A C22A H22A 120.0 . . ?
C24A C23A H23A 120.0 . . ?
C22A C23A C24A 120.0 . . ?
C22A C23A H23A 120.0 . . ?
C10A C9A H9A 119.9 . . ?
C8A C9A H9A 119.9 . . ?
C8A C9A C10A 120(5) . . ?
C11A C10A C9A 119(5) . . ?
C11A C10A H10A 120.6 . . ?
C9A C10A H10A 120.6 . . ?
C8 C9 H9 120.0 . . ?
C8 C9 C10 120.0 . . ?
C10 C9 H9 120.0 . . ?
C9 C8 H8 120.0 . . ?
C9 C8 C7 120.0 . . ?
C7 C8 H8 120.0 . . ?
C2 C7 H7 122.4 . . ?
C8 C7 C2 125(2) . . ?
C8 C7 C6 120.0 . . ?
C6 C7 C2 115(2) . . ?
C6 C7 H7 122.4 . . ?
C7 C6 H6 116.9 . . ?
C11 C6 C7 120.0 . . ?
C5 C6 C7 126(2) . . ?
C5 C6 H6 116.9 . . ?
C5 C6 C11 114(2) . . ?
C6 C11 H11 120.0 . . ?
C6 C11 C10 120.0 . . ?
C10 C11 H11 120.0 . . ?
C9 C10 H10 120.0 . . ?
C11 C10 C9 120.0 . . ?
C11 C10 H10 120.0 . . ?
O8 C20 O7 120(2) . . ?
O8 C20 C17 120(2) . . ?
O7 C20 C17 120(2) . . ?
O3 C12 C5 116(2) . . ?
O4 C12 O3 124(2) . . ?
O4 C12 C5 121(3) . . ?
C14 C15 H15 122.1 . . ?
C16 C15 C14 115.8(18) . . ?
C16 C15 H15 122.1 . . ?
C16 C15 C21 120.0 . . ?
C21 C15 C14 124.0(19) . . ?
C17 C16 H16 120.7 . . ?
C15 C16 C17 118.5(19) . . ?
C15 C16 H16 120.7 . . ?
C24 C16 C17 121.5(19) . . ?
C24 C16 C15 120.0 . . ?
C16 C24 H24 120.0 . . ?
C23 C24 C16 120.0 . . ?
C23 C24 H24 120.0 . . ?
C24 C23 H23 120.0 . . ?
C22 C23 C24 120.0 . . ?
C22 C23 H23 120.0 . . ?
C23 C22 H22 120.0 . . ?
C21 C22 C23 120.0 . . ?
C21 C22 H22 120.0 . . ?
C15 C21 H21 120.0 . . ?
C22 C21 C15 120.0 . . ?
C22 C21 H21 120.0 . . ?
C3 C4 H4 119.9 . . ?
C11A C4 C3 117(3) . . ?
C5 C4 C3 120(3) . . ?
C5 C4 C11A 121(3) . . ?
C5 C4 H4 119.9 . . ?
N4 C31 H31 119.0 . . ?
C30 C31 N4 122(3) . . ?
C30 C31 H31 119.0 . . ?
C6 C5 C12 120(2) . . ?
C6 C5 C4 118(2) . . ?
C4 C5 C12 122(2) . . ?
N5 C30 C29 121(3) . . ?
N1A C30 C29 111(3) . . ?
C31 C30 N5 116(3) . . ?
C31 C30 N1A 127(3) . . ?
C31 C30 C29 121(3) . . ?
C3 C8A H8A 119.1 . . ?
C9A C8A C3 122(5) . . ?
C9A C8A H8A 119.1 . . ?

loop_
_geom_bond_atom_site_label_1
_geom_bond_atom_site_label_2
_geom_bond_distance
_geom_bond_site_symmetry_2
_geom_bond_publ_flag
Zn1 O1 2.029(15) 3_565 ?
Zn1 O8 2.075(16) 2_674 ?
Zn1 O7 2.021(16) 4_645 ?
Zn1 O2A 2.09(6) . ?
Zn1 O2 2.10(6) . ?
Zn1 N4 2.13(2) . ?
Zn2 O5 1.963(16) . ?
Zn2 O3 1.916(16) . ?
Zn2 O6 1.97(4) 3_466 ?
Zn2 O6A 1.99(4) 3_466 ?
Zn2 N1 1.98(2) 2_665 ?
O1 Zn1 2.028(14) 3_465 ?
O1 C1 1.27(3) . ?
O8 Zn1 2.075(16) 2_675 ?
O8 C20 1.26(3) . ?
O5 C13 1.26(3) . ?
O7 Zn1 2.021(16) 4_655 ?
O7 C20 1.34(3) . ?
O3 C12 1.32(3) . ?
O6 Zn2 1.97(4) 3_566 ?
O6 C13 1.28(5) . ?
O2A C1 1.31(6) . ?
O4 C12 1.19(3) . ?
O2 C1 1.16(6) . ?
O6A Zn2 1.99(4) 3_566 ?
O6A C13 1.30(5) . ?
N2 N3 1.37(3) . ?
N2 C25 1.33(3) . ?
N3 C28 1.38(3) . ?
N3 C26 1.49(3) . ?
N4 C27 1.29(3) . ?
N4 C31 1.33(3) . ?
N1 Zn2 1.98(2) 2_664 ?
N1 C25 1.38(3) . ?
N1 C26 1.30(3) . ?
N6 N5 1.4200 . ?
N6 C33 1.4200 . ?
N5 C32 1.4200 . ?
N5 C30 1.32(4) . ?
C32 H32 0.9500 . ?
C32 N7 1.4200 . ?
N7 C33 1.4200 . ?
C33 H33 0.9500 . ?
N1A N2A 1.4200 . ?
N1A C32A 1.4200 . ?
N1A C30 1.42(5) . ?
N2A C33A 1.4200 . ?
C33A H33A 0.9500 . ?
C33A N3A 1.4200 . ?
N3A C32A 1.4200 . ?
C32A H32A 0.9500 . ?
C13 C14 1.52(3) . ?
C25 H25 0.9500 . ?
C27 H27 0.9500 . ?
C27 C28 1.41(3) . ?
C28 C29 1.35(3) . ?
C17 C18 1.43(3) . ?
C17 C20 1.51(3) . ?
C17 C16 1.43(3) . ?
C2 C3 1.33(4) . ?
C2 C1 1.47(3) . ?
C2 C7 1.46(3) . ?
C26 H26 0.9500 . ?
C29 H29 0.9500 . ?
C29 C30 1.52(4) . ?
C3 H3 0.9500 . ?
C3 C4 1.45(4) . ?
C3 C8A 1.50(6) . ?
C11A H11A 0.9500 . ?
C11A C10A 1.27(7) . ?
C11A C4 1.42(6) . ?
C14 C19 1.42(3) . ?
C14 C15 1.42(3) . ?
C24A H24A 0.9500 . ?
C24A C18 1.3900 . ?
C24A C23A 1.3900 . ?
C18 H18 0.9500 . ?
C18 C19 1.3900 . ?
C19 H19 0.9500 . ?
C19 C21A 1.3900 . ?
C21A H21A 0.9500 . ?
C21A C22A 1.3900 . ?
C22A H22A 0.9500 . ?
C22A C23A 1.3900 . ?
C23A H23A 0.9500 . ?
C9A H9A 0.9500 . ?
C9A C10A 1.46(7) . ?
C9A C8A 1.31(7) . ?
C10A H10A 0.9500 . ?
C9 H9 0.9500 . ?
C9 C8 1.3900 . ?
C9 C10 1.3900 . ?
C8 H8 0.9500 . ?
C8 C7 1.3900 . ?
C7 H7 0.9500 . ?
C7 C6 1.3900 . ?
C6 H6 0.9500 . ?
C6 C11 1.3900 . ?
C6 C5 1.34(3) . ?
C11 H11 0.9500 . ?
C11 C10 1.3900 . ?
C10 H10 0.9500 . ?
C12 C5 1.50(3) . ?
C15 H15 0.9500 . ?
C15 C16 1.3900 . ?
C15 C21 1.3900 . ?
C16 H16 0.9500 . ?
C16 C24 1.3900 . ?
C24 H24 0.9500 . ?
C24 C23 1.3900 . ?
C23 H23 0.9500 . ?
C23 C22 1.3900 . ?
C22 H22 0.9500 . ?
C22 C21 1.3900 . ?
C21 H21 0.9500 . ?
C4 H4 0.9500 . ?
C4 C5 1.36(4) . ?
C31 H31 0.9500 . ?
C31 C30 1.32(4) . ?
C8A H8A 0.9500 . ?

loop_
_geom_torsion_atom_site_label_1
_geom_torsion_atom_site_label_2
_geom_torsion_atom_site_label_3
_geom_torsion_atom_site_label_4
_geom_torsion
_geom_torsion_site_symmetry_1
_geom_torsion_site_symmetry_2
_geom_torsion_site_symmetry_3
_geom_torsion_site_symmetry_4
_geom_torsion_publ_flag
Zn1 O1 C1 O2A 24(6) 3_465 . . . ?
Zn1 O1 C1 O2 36(6) 3_465 . . . ?
Zn1 O1 C1 C2 -157.3(18) 3_465 . . . ?
Zn1 O8 C20 O7 -2(3) 2_675 . . . ?
Zn1 O8 C20 C17 175.2(19) 2_675 . . . ?
Zn1 O7 C20 O8 117(2) 4_655 . . . ?
Zn1 O7 C20 C17 -61(3) 4_655 . . . ?
Zn1 O2A C1 O1 10(11) . . . . ?
Zn1 O2A C1 O2 -35(22) . . . . ?
Zn1 O2A C1 C2 -168(7) . . . . ?
Zn1 O2 C1 O1 -28(16) . . . . ?
Zn1 O2 C1 O2A 113(39) . . . . ?
Zn1 O2 C1 C2 166(11) . . . . ?
Zn1 N4 C27 C28 -177.6(17) . . . . ?
Zn1 N4 C31 C30 -180(2) . . . . ?
Zn2 O5 C13 O6 -20(4) . . . . ?
Zn2 O5 C13 O6A 4(3) . . . . ?
Zn2 O5 C13 C14 171.7(16) . . . . ?
Zn2 O3 C12 O4 -6(4) . . . . ?
Zn2 O3 C12 C5 173.9(19) . . . . ?
Zn2 O6 C13 O5 170(2) 3_566 . . . ?
Zn2 O6 C13 O6A 77(10) 3_566 . . . ?
Zn2 O6 C13 C14 -24(5) 3_566 . . . ?
Zn2 O6A C13 O5 -166(2) 3_566 . . . ?
Zn2 O6A C13 O6 -67(10) 3_566 . . . ?
Zn2 O6A C13 C14 27(5) 3_566 . . . ?
Zn2 N1 C25 N2 -167.0(18) 2_664 . . . ?
Zn2 N1 C26 N3 167.5(15) 2_664 . . . ?
O5 C13 C14 C19 -69(3) . . . . ?
O5 C13 C14 C15 117(2) . . . . ?
O3 C12 C5 C6 -59(4) . . . . ?
O3 C12 C5 C4 108(3) . . . . ?
O6 C13 C14 C19 123(3) . . . . ?
O6 C13 C14 C15 -51(4) . . . . ?
O4 C12 C5 C6 121(4) . . . . ?
O4 C12 C5 C4 -71(5) . . . . ?
O6A C13 C14 C19 98(3) . . . . ?
O6A C13 C14 C15 -76(4) . . . . ?
N2 N3 C28 C27 4(3) . . . . ?
N2 N3 C28 C29 -174(2) . . . . ?
N2 N3 C26 N1 2(3) . . . . ?
N3 N2 C25 N1 -1(3) . . . . ?
N3 C28 C29 C30 172(2) . . . . ?
N4 C27 C28 N3 -176(2) . . . . ?
N4 C27 C28 C29 1(4) . . . . ?
N4 C31 C30 N5 -171(4) . . . . ?
N4 C31 C30 N1A -171(4) . . . . ?
N4 C31 C30 C29 -6(5) . . . . ?
N6 N5 C32 N7 0.0 . . . . ?
N6 N5 C30 C29 36(7) . . . . ?
N6 N5 C30 C31 -159(4) . . . . ?
N5 N6 C33 N7 0.0 . . . . ?
N5 C32 N7 C33 0.0 . . . . ?
C32 N5 C30 C29 -145(4) . . . . ?
C32 N5 C30 C31 20(7) . . . . ?
C32 N7 C33 N6 0.0 . . . . ?
C33 N6 N5 C32 0.0 . . . . ?
C33 N6 N5 C30 179(7) . . . . ?
N1A N2A C33A N3A 0.0 . . . . ?
N2A N1A C32A N3A 0.0 . . . . ?
N2A N1A C30 C29 16(6) . . . . ?
N2A N1A C30 C31 -177(4) . . . . ?
N2A C33A N3A C32A 0.0 . . . . ?
C33A N3A C32A N1A 0.0 . . . . ?
C32A N1A N2A C33A 0.0 . . . . ?
C32A N1A C30 C29 169(4) . . . . ?
C32A N1A C30 C31 -24(7) . . . . ?
C13 C14 C19 C18 -177.8(18) . . . . ?
C13 C14 C19 C21A 9(3) . . . . ?
C13 C14 C15 C16 178.9(19) . . . . ?
C13 C14 C15 C21 -6(3) . . . . ?
C25 N2 N3 C28 179(2) . . . . ?
C25 N2 N3 C26 0(3) . . . . ?
C25 N1 C26 N3 -2(3) . . . . ?
C27 N4 C31 C30 1(4) . . . . ?
C27 C28 C29 C30 -6(4) . . . . ?
C28 N3 C26 N1 -178(2) . . . . ?
C28 C29 C30 N5 173(4) . . . . ?
C28 C29 C30 N1A 176(4) . . . . ?
C28 C29 C30 C31 9(4) . . . . ?
C17 C18 C19 C14 3(2) . . . . ?
C17 C18 C19 C21A 176(2) . . . . ?
C17 C16 C24 C23 -180(3) . . . . ?
C2 C3 C4 C11A -179(4) . . . . ?
C2 C3 C4 C5 13(6) . . . . ?
C2 C3 C8A C9A 170(6) . . . . ?
C2 C7 C6 C11 178(3) . . . . ?
C2 C7 C6 C5 -4(4) . . . . ?
C26 N3 C28 C27 -177(2) . . . . ?
C26 N3 C28 C29 5(4) . . . . ?
C26 N1 C25 N2 3(3) . . . . ?
C3 C2 C1 O1 39(4) . . . . ?
C3 C2 C1 O2A -142(5) . . . . ?
C3 C2 C1 O2 -154(5) . . . . ?
C3 C2 C7 C8 -176(3) . . . . ?
C3 C2 C7 C6 6(4) . . . . ?
C3 C4 C5 C6 -10(5) . . . . ?
C3 C4 C5 C12 -178(3) . . . . ?
C1 C2 C3 C4 173(3) . . . . ?
C1 C2 C3 C8A 6(6) . . . . ?
C1 C2 C7 C8 1(4) . . . . ?
C1 C2 C7 C6 -177(2) . . . . ?
C11A C4 C5 C6 -178(4) . . . . ?
C11A C4 C5 C12 14(5) . . . . ?
C14 C19 C21A C22A 173(2) . . . . ?
C14 C15 C16 C17 -5(3) . . . . ?
C14 C15 C16 C24 175(3) . . . . ?
C14 C15 C21 C22 -174(3) . . . . ?
C24A C18 C19 C14 -173(2) . . . . ?
C24A C18 C19 C21A 0.0 . . . . ?
C18 C17 C20 O8 -49(3) . . . . ?
C18 C17 C20 O7 129(2) . . . . ?
C18 C17 C16 C15 5(3) . . . . ?
C18 C17 C16 C24 -176(2) . . . . ?
C18 C24A C23A C22A 0.0 . . . . ?
C18 C19 C21A C22A 0.0 . . . . ?
C19 C14 C15 C16 6(3) . . . . ?
C19 C14 C15 C21 -179(2) . . . . ?
C19 C21A C22A C23A 0.0 . . . . ?
C21A C22A C23A C24A 0.0 . . . . ?
C23A C24A C18 C17 -176(2) . . . . ?
C23A C24A C18 C19 0.0 . . . . ?
C10A C11A C4 C3 10(8) . . . . ?
C10A C11A C4 C5 178(6) . . . . ?
C10A C9A C8A C3 7(10) . . . . ?
C9 C8 C7 C2 -178(3) . . . . ?
C9 C8 C7 C6 0.0 . . . . ?
C8 C9 C10 C11 0.0 . . . . ?
C8 C7 C6 C11 0.0 . . . . ?
C8 C7 C6 C5 178(4) . . . . ?
C7 C2 C3 C4 -10(5) . . . . ?
C7 C2 C3 C8A -177(4) . . . . ?
C7 C2 C1 O1 -137(2) . . . . ?
C7 C2 C1 O2A 42(5) . . . . ?
C7 C2 C1 O2 29(6) . . . . ?
C7 C6 C11 C10 0.0 . . . . ?
C7 C6 C5 C12 174(3) . . . . ?
C7 C6 C5 C4 6(5) . . . . ?
C6 C11 C10 C9 0.0 . . . . ?
C11 C6 C5 C12 -8(4) . . . . ?
C11 C6 C5 C4 -176(3) . . . . ?
C10 C9 C8 C7 0.0 . . . . ?
C20 C17 C18 C24A -3(3) . . . . ?
C20 C17 C18 C19 -179.4(18) . . . . ?
C20 C17 C16 C15 -179(2) . . . . ?
C20 C17 C16 C24 0(3) . . . . ?
C15 C14 C19 C18 -5(3) . . . . ?
C15 C14 C19 C21A -178(2) . . . . ?
C15 C16 C24 C23 0.0 . . . . ?
C16 C17 C18 C24A 172.9(19) . . . . ?
C16 C17 C18 C19 -3(3) . . . . ?
C16 C17 C20 O8 135(2) . . . . ?
C16 C17 C20 O7 -47(3) . . . . ?
C16 C15 C21 C22 0.0 . . . . ?
C16 C24 C23 C22 0.0 . . . . ?
C24 C23 C22 C21 0.0 . . . . ?
C23 C22 C21 C15 0.0 . . . . ?
C21 C15 C16 C17 180(3) . . . . ?
C21 C15 C16 C24 0.0 . . . . ?
C4 C3 C8A C9A 3(7) . . . . ?
C4 C11A C10A C9A 0(11) . . . . ?
C31 N4 C27 C28 2(4) . . . . ?
C5 C6 C11 C10 -178(3) . . . . ?
C30 N5 C32 N7 -179(7) . . . . ?
C30 N1A N2A C33A 156(7) . . . . ?
C30 N1A C32A N3A -157(6) . . . . ?
C8A C3 C4 C11A -11(5) . . . . ?
C8A C3 C4 C5 -179(3) . . . . ?
C8A C9A C10A C11A -9(12) . . . . ?

loop_
_twin_individual_id
_twin_individual_mass_fraction_refined
1 0.93(8)
2 0.07(8)
